data_4065375
loop_
_publ_author_name
'Fortman, George C.'
'Slawin, Alexandra M. Z.'
'Nolan, Steven P.'

_publ_section_title
;
 Highly Active Iridium(III)--NHC System for the Catalytic B--N Bond
 Activation and Subsequent Solvolysis of Ammonia--Borane
;
_journal_issue 20
_journal_name_full Organometallics
_journal_page_first 5487
_journal_paper_doi 10.1021/om2007437
_journal_volume 30
_journal_year 2011
_chemical_formula_moiety 'C22 H41 Ir N5 P F6'
_chemical_formula_sum 'C22 H41 F6 Ir N5 P'
_chemical_formula_weight 712.77
_chemical_name_systematic
; 
 ? 
;
_space_group_IT_number 14
_symmetry_cell_setting monoclinic
_symmetry_space_group_name_Hall '-P 2ybc'
_symmetry_space_group_name_H-M 'P 1 21/c 1'
_atom_sites_solution_hydrogens geom
_atom_sites_solution_primary direct
_atom_sites_solution_secondary difmap
_audit_creation_method SHELXL-97
_cell_angle_alpha 90.00
_cell_angle_beta 100.755(4)
_cell_angle_gamma 90.00
_cell_formula_units_Z 4
_cell_length_a 11.312(4)
_cell_length_b 23.910(7)
_cell_length_c 10.387(3)
_cell_measurement_reflns_used 7550
_cell_measurement_temperature 93(2)
_cell_measurement_theta_max 27.9
_cell_measurement_theta_min 2.2
_cell_volume 2760.0(15)
_computing_cell_refinement 'CrystalClear (Rigaku Corp., 2004)'
_computing_data_collection 'CrystalClear (Rigaku Corp., 2004)'
_computing_data_reduction 'CrystalClear (Rigaku Corp., 2004)'
_computing_molecular_graphics 'Bruker SHELXTL'
_computing_publication_material 'Bruker SHELXTL'
_computing_structure_refinement 'SHELXL-97 (Sheldrick, 1997)'
_computing_structure_solution 'SHELXS-97 (Sheldrick, 1990)'
_diffrn_ambient_temperature 93(2)
_diffrn_measured_fraction_theta_full 0.999
_diffrn_measured_fraction_theta_max 0.996
_diffrn_measurement_device_type CCD
_diffrn_measurement_method '\w and \f scans'
_diffrn_radiation_monochromator confocal
_diffrn_radiation_source 'rotating anode'
_diffrn_radiation_type MoK\a
_diffrn_radiation_wavelength 0.71073
_diffrn_reflns_av_R_equivalents 0.0598
_diffrn_reflns_av_sigmaI/netI 0.0416
_diffrn_reflns_limit_h_max 13
_diffrn_reflns_limit_h_min -13
_diffrn_reflns_limit_k_max 27
_diffrn_reflns_limit_k_min -28
_diffrn_reflns_limit_l_max 12
_diffrn_reflns_limit_l_min -12
_diffrn_reflns_number 27813
_diffrn_reflns_theta_full 25.00
_diffrn_reflns_theta_max 25.39
_diffrn_reflns_theta_min 2.02
_exptl_absorpt_coefficient_mu 4.956
_exptl_absorpt_correction_T_max 1.000
_exptl_absorpt_correction_T_min 0.753
_exptl_absorpt_correction_type multi-scan
_exptl_absorpt_process_details 'Jacobson, R. (1998) Private communication'
_exptl_crystal_colour Red
_exptl_crystal_density_diffrn 1.715
_exptl_crystal_density_method 'not measured'
_exptl_crystal_description Platelet
_exptl_crystal_F_000 1416
_exptl_crystal_size_max 0.10
_exptl_crystal_size_mid 0.06
_exptl_crystal_size_min 0.01
_refine_diff_density_max 1.986
_refine_diff_density_min -1.677
_refine_diff_density_rms 0.152
_refine_ls_extinction_method none
_refine_ls_goodness_of_fit_ref 1.089
_refine_ls_hydrogen_treatment mixed
_refine_ls_matrix_type full
_refine_ls_number_parameters 328
_refine_ls_number_reflns 5063
_refine_ls_number_restraints 3
_refine_ls_restrained_S_all 1.089
_refine_ls_R_factor_all 0.0544
_refine_ls_R_factor_gt 0.0493
_refine_ls_shift/su_max 0.011
_refine_ls_shift/su_mean 0.000
_refine_ls_structure_factor_coef Fsqd
_refine_ls_weighting_details 'calc w=1/[\s^2^(Fo^2^)+(0.0588P)^2^+11.5443P] where P=(Fo^2^+2Fc^2^)/3'
_refine_ls_weighting_scheme calc
_refine_ls_wR_factor_gt 0.1196
_refine_ls_wR_factor_ref 0.1235
_reflns_number_gt 4630
_reflns_number_total 5063
_reflns_threshold_expression >2sigma(I)
_cod_data_source_file om2007437_si_004.cif
_cod_data_source_block 5
_cod_depositor_comments
;
The following automatic conversions were performed:

'_symmetry_cell_setting' value 'Monoclinic' changed to 'monoclinic'
according to /home/saulius/struct/CIF-dictionaries/cif_core.dic
dictionary named 'cif_core.dic' version 2.4.1 from 2010-06-29.

Automatic conversion script
Id: cif_fix_values 1715 2011-07-08 13:25:40Z adriana 
;
_cod_original_cell_volume 2760.1(14)
_cod_original_sg_symbol_H-M P2(1)/c
_cod_database_code 4065375

loop_
_symmetry_equiv_pos_as_xyz
'x, y, z'
'-x, y+1/2, -z+1/2'
'-x, -y, -z'
'x, -y-1/2, z-1/2'

loop_
_atom_site_label
_atom_site_type_symbol
_atom_site_fract_x
_atom_site_fract_y
_atom_site_fract_z
_atom_site_U_iso_or_equiv
_atom_site_adp_type
_atom_site_occupancy
_atom_site_symmetry_multiplicity
_atom_site_calc_flag
_atom_site_refinement_flags
Ir1 Ir 0.23550(2) 0.108238(11) 0.06549(2) 0.03254(13) Uani 1 1 d .
N1 N 0.3905(5) 0.0770(3) 0.2130(6) 0.0425(15) Uani 1 1 d D
H1A H 0.369(9) 0.062(4) 0.294(5) 0.09(3) Uiso 1 1 d D
H1B H 0.457(4) 0.102(2) 0.249(7) 0.04(2) Uiso 1 1 d D
H1C H 0.424(11) 0.045(3) 0.172(11) 0.13(5) Uiso 1 1 d D
C1 C 0.1035(6) 0.1292(3) 0.1750(6) 0.0318(14) Uani 1 1 d .
N2 N 0.0072(5) 0.1563(2) 0.1033(5) 0.0339(12) Uani 1 1 d .
C3 C -0.0785(6) 0.1684(3) 0.1785(7) 0.0396(16) Uani 1 1 d .
H3A H -0.1520 0.1879 0.1507 0.048 Uiso 1 1 calc R
C4 C -0.0378(6) 0.1475(3) 0.2973(7) 0.0377(16) Uani 1 1 d .
H4A H -0.0779 0.1486 0.3698 0.045 Uiso 1 1 calc R
N5 N 0.0728(5) 0.1239(3) 0.2959(5) 0.0343(12) Uani 1 1 d .
C6 C 0.0137(6) 0.1761(3) -0.0294(7) 0.0392(16) Uani 1 1 d .
C7 C 0.0961(6) 0.1348(3) -0.0813(7) 0.0386(16) Uani 1 1 d .
H7A H 0.1302 0.1529 -0.1521 0.046 Uiso 1 1 calc R
H7B H 0.0486 0.1020 -0.1192 0.046 Uiso 1 1 calc R
C8 C 0.0675(7) 0.2350(3) -0.0159(9) 0.053(2) Uani 1 1 d .
H8A H 0.0125 0.2604 0.0180 0.080 Uiso 1 1 calc R
H8B H 0.0794 0.2483 -0.1019 0.080 Uiso 1 1 calc R
H8C H 0.1450 0.2342 0.0447 0.080 Uiso 1 1 calc R
C9 C -0.1087(7) 0.1780(4) -0.1141(7) 0.053(2) Uani 1 1 d .
H9A H -0.1431 0.1402 -0.1229 0.079 Uiso 1 1 calc R
H9B H -0.1024 0.1924 -0.2009 0.079 Uiso 1 1 calc R
H9C H -0.1609 0.2026 -0.0741 0.079 Uiso 1 1 calc R
C10 C 0.1526(7) 0.1004(3) 0.4154(7) 0.0418(17) Uani 1 1 d .
C11 C 0.0908(9) 0.1035(4) 0.5319(8) 0.055(2) Uani 1 1 d .
H11A H 0.0732 0.1426 0.5491 0.083 Uiso 1 1 calc R
H11B H 0.1435 0.0877 0.6089 0.083 Uiso 1 1 calc R
H11C H 0.0155 0.0822 0.5135 0.083 Uiso 1 1 calc R
C12 C 0.1803(7) 0.0388(3) 0.3893(7) 0.0455(17) Uani 1 1 d .
H12A H 0.1052 0.0174 0.3725 0.068 Uiso 1 1 calc R
H12B H 0.2341 0.0234 0.4659 0.068 Uiso 1 1 calc R
H12C H 0.2193 0.0365 0.3127 0.068 Uiso 1 1 calc R
C13 C 0.2657(6) 0.1370(4) 0.4436(7) 0.0442(18) Uani 1 1 d .
H13A H 0.2429 0.1756 0.4596 0.066 Uiso 1 1 calc R
H13B H 0.3063 0.1361 0.3681 0.066 Uiso 1 1 calc R
H13C H 0.3202 0.1228 0.5212 0.066 Uiso 1 1 calc R
C21 C 0.3345(6) 0.0912(3) -0.0715(7) 0.0377(15) Uani 1 1 d .
N22 N 0.3188(5) 0.0420(2) -0.1320(5) 0.0341(12) Uani 1 1 d .
C23 C 0.3855(6) 0.0383(3) -0.2301(6) 0.0363(15) Uani 1 1 d .
H23A H 0.3892 0.0073 -0.2866 0.044 Uiso 1 1 calc R
C24 C 0.4444(6) 0.0871(3) -0.2299(7) 0.0367(15) Uani 1 1 d .
H24A H 0.4977 0.0974 -0.2866 0.044 Uiso 1 1 calc R
N25 N 0.4123(5) 0.1200(2) -0.1308(6) 0.0350(13) Uani 1 1 d .
C26 C 0.2358(6) 0.0000(3) -0.0931(7) 0.0379(15) Uani 1 1 d .
C27 C 0.1885(7) 0.0258(3) 0.0276(7) 0.0467(18) Uani 1 1 d .
H27A H 0.2204 0.0033 0.1065 0.056 Uiso 1 1 calc R
H27B H 0.0997 0.0228 0.0114 0.056 Uiso 1 1 calc R
C28 C 0.3040(8) -0.0539(3) -0.0575(8) 0.055(2) Uani 1 1 d .
H28A H 0.3323 -0.0685 -0.1345 0.082 Uiso 1 1 calc R
H28B H 0.2508 -0.0814 -0.0276 0.082 Uiso 1 1 calc R
H28C H 0.3732 -0.0468 0.0128 0.082 Uiso 1 1 calc R
C29 C 0.1321(7) -0.0100(3) -0.2057(7) 0.0441(17) Uani 1 1 d .
H29A H 0.1627 -0.0259 -0.2800 0.066 Uiso 1 1 calc R
H29B H 0.0916 0.0256 -0.2321 0.066 Uiso 1 1 calc R
H29C H 0.0748 -0.0360 -0.1781 0.066 Uiso 1 1 calc R
C30 C 0.4465(7) 0.1799(3) -0.1072(7) 0.0423(17) Uani 1 1 d .
C31 C 0.4291(8) 0.1975(4) 0.0290(9) 0.059(2) Uani 1 1 d .
H31A H 0.4826 0.1756 0.0952 0.088 Uiso 1 1 calc R
H31B H 0.3453 0.1910 0.0374 0.088 Uiso 1 1 calc R
H31C H 0.4481 0.2374 0.0420 0.088 Uiso 1 1 calc R
C32 C 0.3630(8) 0.2151(3) -0.2061(9) 0.060(2) Uani 1 1 d .
H32A H 0.3726 0.2048 -0.2949 0.090 Uiso 1 1 calc R
H32B H 0.3827 0.2547 -0.1909 0.090 Uiso 1 1 calc R
H32C H 0.2795 0.2086 -0.1966 0.090 Uiso 1 1 calc R
C33 C 0.5752(8) 0.1881(4) -0.1187(12) 0.075(3) Uani 1 1 d .
H33A H 0.5863 0.1769 -0.2065 0.113 Uiso 1 1 calc R
H33B H 0.6269 0.1652 -0.0529 0.113 Uiso 1 1 calc R
H33C H 0.5968 0.2276 -0.1044 0.113 Uiso 1 1 calc R
P1 P 0.66288(18) 0.12644(10) 0.4870(2) 0.0478(5) Uani 1 1 d .
F1 F 0.5687(5) 0.0761(3) 0.4735(6) 0.0822(17) Uani 1 1 d .
F2 F 0.7536(5) 0.1759(3) 0.4973(8) 0.094(2) Uani 1 1 d .
F3 F 0.6157(8) 0.1427(4) 0.3402(7) 0.134(3) Uani 1 1 d .
F4 F 0.7038(7) 0.1077(3) 0.6353(6) 0.088(2) Uani 1 1 d .
F5 F 0.5642(7) 0.1644(3) 0.5259(11) 0.140(4) Uani 1 1 d .
F6 F 0.7578(7) 0.0860(3) 0.4466(8) 0.115(3) Uani 1 1 d .

loop_
_atom_site_aniso_label
_atom_site_aniso_U_11
_atom_site_aniso_U_22
_atom_site_aniso_U_33
_atom_site_aniso_U_23
_atom_site_aniso_U_13
_atom_site_aniso_U_12
Ir1 0.03029(18) 0.0361(2) 0.03092(19) 0.00139(10) 0.00485(12) -0.00096(10)
N1 0.031(3) 0.060(4) 0.034(3) 0.005(3) -0.001(3) 0.006(3)
C1 0.030(3) 0.030(4) 0.033(3) 0.006(3) -0.001(3) -0.002(3)
N2 0.030(3) 0.037(3) 0.034(3) 0.000(2) 0.003(2) -0.002(2)
C3 0.036(4) 0.037(4) 0.046(4) -0.006(3) 0.010(3) -0.004(3)
C4 0.035(4) 0.042(4) 0.036(4) -0.003(3) 0.007(3) -0.004(3)
N5 0.031(3) 0.042(3) 0.031(3) 0.001(3) 0.007(2) -0.002(3)
C6 0.041(4) 0.045(4) 0.032(3) 0.007(3) 0.005(3) 0.000(3)
C7 0.041(4) 0.045(4) 0.030(3) 0.005(3) 0.007(3) 0.004(3)
C8 0.049(4) 0.046(5) 0.064(5) 0.015(4) 0.011(4) -0.002(4)
C9 0.038(4) 0.078(6) 0.039(4) 0.013(4) 0.000(3) 0.003(4)
C10 0.049(4) 0.044(4) 0.030(4) 0.008(3) 0.002(3) -0.003(3)
C11 0.064(6) 0.061(6) 0.041(5) 0.009(4) 0.010(4) 0.004(4)
C12 0.049(4) 0.043(4) 0.043(4) 0.008(3) 0.004(3) 0.004(3)
C13 0.047(4) 0.051(5) 0.030(4) 0.002(3) -0.005(3) -0.002(3)
C21 0.030(3) 0.040(4) 0.042(4) -0.001(3) 0.004(3) -0.005(3)
N22 0.028(3) 0.038(3) 0.035(3) 0.000(3) 0.003(2) -0.004(2)
C23 0.038(4) 0.039(4) 0.033(3) -0.002(3) 0.008(3) 0.005(3)
C24 0.029(3) 0.047(4) 0.036(4) 0.003(3) 0.011(3) 0.010(3)
N25 0.037(3) 0.035(3) 0.037(3) 0.001(3) 0.015(3) 0.004(2)
C26 0.035(3) 0.037(4) 0.041(4) -0.002(3) 0.006(3) -0.004(3)
C27 0.045(4) 0.057(5) 0.038(4) -0.002(4) 0.007(3) -0.012(4)
C28 0.061(5) 0.046(5) 0.055(5) 0.007(4) 0.002(4) -0.003(4)
C29 0.044(4) 0.044(4) 0.042(4) -0.002(3) 0.001(3) -0.006(3)
C30 0.044(4) 0.038(4) 0.045(4) 0.000(3) 0.009(3) 0.003(3)
C31 0.064(5) 0.052(5) 0.061(5) -0.009(4) 0.012(4) -0.008(4)
C32 0.064(5) 0.037(5) 0.075(6) 0.013(4) 0.001(5) 0.003(4)
C33 0.049(5) 0.048(6) 0.135(10) -0.014(6) 0.034(6) -0.015(4)
P1 0.0395(10) 0.0595(13) 0.0446(11) -0.0054(10) 0.0085(9) -0.0015(9)
F1 0.078(4) 0.078(4) 0.083(4) 0.014(3) -0.004(3) -0.024(3)
F2 0.056(3) 0.074(4) 0.148(6) -0.014(4) 0.010(4) -0.027(3)
F3 0.171(8) 0.141(7) 0.068(4) 0.039(4) -0.036(5) -0.069(6)
F4 0.093(5) 0.118(6) 0.048(3) 0.002(3) 0.001(3) -0.019(4)
F5 0.104(5) 0.078(5) 0.268(11) 0.029(6) 0.112(7) 0.031(4)
F6 0.130(7) 0.086(5) 0.156(8) 0.018(4) 0.100(6) 0.024(4)

loop_
_atom_type_symbol
_atom_type_description
_atom_type_scat_dispersion_real
_atom_type_scat_dispersion_imag
_atom_type_scat_source
C C 0.0033 0.0016 'International Tables Vol C Tables 4.2.6.8 and 6.1.1.4'
H H 0.0000 0.0000 'International Tables Vol C Tables 4.2.6.8 and 6.1.1.4'
N N 0.0061 0.0033 'International Tables Vol C Tables 4.2.6.8 and 6.1.1.4'
F F 0.0171 0.0103 'International Tables Vol C Tables 4.2.6.8 and 6.1.1.4'
P P 0.1023 0.0942 'International Tables Vol C Tables 4.2.6.8 and 6.1.1.4'
Ir Ir -1.4442 7.9887 'International Tables Vol C Tables 4.2.6.8 and 6.1.1.4'

loop_
_geom_angle_atom_site_label_1
_geom_angle_atom_site_label_2
_geom_angle_atom_site_label_3
_geom_angle
C21 Ir1 C27 80.1(3)
C21 Ir1 C7 89.4(3)
C27 Ir1 C7 91.1(3)
C21 Ir1 C1 168.1(3)
C27 Ir1 C1 98.5(3)
C7 Ir1 C1 78.8(3)
C21 Ir1 N1 87.0(3)
C27 Ir1 N1 87.3(3)
C7 Ir1 N1 176.3(2)
C1 Ir1 N1 104.8(2)
Ir1 N1 H1A 115(6)
Ir1 N1 H1B 120(4)
H1A N1 H1B 101(7)
Ir1 N1 H1C 106(8)
H1A N1 H1C 106(9)
H1B N1 H1C 108(8)
N2 C1 N5 103.4(5)
N2 C1 Ir1 113.2(4)
N5 C1 Ir1 143.3(5)
C1 N2 C3 111.4(6)
C1 N2 C6 119.4(5)
C3 N2 C6 128.5(6)
C4 C3 N2 106.6(6)
C4 C3 H3A 126.7
N2 C3 H3A 126.7
C3 C4 N5 107.6(6)
C3 C4 H4A 126.2
N5 C4 H4A 126.2
C1 N5 C4 111.0(6)
C1 N5 C10 125.2(6)
C4 N5 C10 123.6(6)
N2 C6 C9 111.0(6)
N2 C6 C7 105.3(6)
C9 C6 C7 111.8(6)
N2 C6 C8 107.4(6)
C9 C6 C8 109.5(7)
C7 C6 C8 111.7(6)
C6 C7 Ir1 111.6(5)
C6 C7 H7A 109.3
Ir1 C7 H7A 109.3
C6 C7 H7B 109.3
Ir1 C7 H7B 109.3
H7A C7 H7B 108.0
C6 C8 H8A 109.5
C6 C8 H8B 109.5
H8A C8 H8B 109.5
C6 C8 H8C 109.5
H8A C8 H8C 109.5
H8B C8 H8C 109.5
C6 C9 H9A 109.5
C6 C9 H9B 109.5
H9A C9 H9B 109.5
C6 C9 H9C 109.5
H9A C9 H9C 109.5
H9B C9 H9C 109.5
N5 C10 C11 110.4(7)
N5 C10 C13 107.2(6)
C11 C10 C13 108.3(6)
N5 C10 C12 108.9(6)
C11 C10 C12 109.2(6)
C13 C10 C12 112.9(7)
C10 C11 H11A 109.5
C10 C11 H11B 109.5
H11A C11 H11B 109.5
C10 C11 H11C 109.5
H11A C11 H11C 109.5
H11B C11 H11C 109.5
C10 C12 H12A 109.5
C10 C12 H12B 109.5
H12A C12 H12B 109.5
C10 C12 H12C 109.5
H12A C12 H12C 109.5
H12B C12 H12C 109.5
C10 C13 H13A 109.5
C10 C13 H13B 109.5
H13A C13 H13B 109.5
C10 C13 H13C 109.5
H13A C13 H13C 109.5
H13B C13 H13C 109.5
N22 C21 N25 106.0(6)
N22 C21 Ir1 118.1(5)
N25 C21 Ir1 135.6(6)
C21 N22 C23 111.3(6)
C21 N22 C26 120.4(6)
C23 N22 C26 128.3(6)
C24 C23 N22 106.3(6)
C24 C23 H23A 126.8
N22 C23 H23A 126.8
C23 C24 N25 107.1(6)
C23 C24 H24A 126.4
N25 C24 H24A 126.4
C21 N25 C24 109.2(6)
C21 N25 C30 125.8(6)
C24 N25 C30 124.5(6)
N22 C26 C28 108.9(6)
N22 C26 C29 109.6(6)
C28 C26 C29 109.9(6)
N22 C26 C27 106.1(6)
C28 C26 C27 111.9(6)
C29 C26 C27 110.3(6)
C26 C27 Ir1 114.4(5)
C26 C27 H27A 108.7
Ir1 C27 H27A 108.7
C26 C27 H27B 108.7
Ir1 C27 H27B 108.7
H27A C27 H27B 107.6
C26 C28 H28A 109.5
C26 C28 H28B 109.5
H28A C28 H28B 109.5
C26 C28 H28C 109.5
H28A C28 H28C 109.5
H28B C28 H28C 109.5
C26 C29 H29A 109.5
C26 C29 H29B 109.5
H29A C29 H29B 109.5
C26 C29 H29C 109.5
H29A C29 H29C 109.5
H29B C29 H29C 109.5
N25 C30 C33 109.8(6)
N25 C30 C32 108.2(6)
C33 C30 C32 111.5(7)
N25 C30 C31 110.1(6)
C33 C30 C31 109.5(8)
C32 C30 C31 107.7(7)
C30 C31 H31A 109.5
C30 C31 H31B 109.5
H31A C31 H31B 109.5
C30 C31 H31C 109.5
H31A C31 H31C 109.5
H31B C31 H31C 109.5
C30 C32 H32A 109.5
C30 C32 H32B 109.5
H32A C32 H32B 109.5
C30 C32 H32C 109.5
H32A C32 H32C 109.5
H32B C32 H32C 109.5
C30 C33 H33A 109.5
C30 C33 H33B 109.5
H33A C33 H33B 109.5
C30 C33 H33C 109.5
H33A C33 H33C 109.5
H33B C33 H33C 109.5
F5 P1 F2 92.0(4)
F5 P1 F6 177.4(5)
F2 P1 F6 90.7(4)
F5 P1 F3 88.7(6)
F2 P1 F3 88.8(4)
F6 P1 F3 91.1(5)
F5 P1 F4 90.3(5)
F2 P1 F4 94.5(4)
F6 P1 F4 89.8(4)
F3 P1 F4 176.6(4)
F5 P1 F1 87.9(4)
F2 P1 F1 178.9(4)
F6 P1 F1 89.5(4)
F3 P1 F1 90.1(4)
F4 P1 F1 86.6(3)

loop_
_geom_bond_atom_site_label_1
_geom_bond_atom_site_label_2
_geom_bond_distance
Ir1 C21 2.009(7)
Ir1 C27 2.060(8)
Ir1 C7 2.078(7)
Ir1 C1 2.099(7)
Ir1 N1 2.231(6)
N1 H1A 0.9800(11)
N1 H1B 0.9800(11)
N1 H1C 0.9800(11)
C1 N2 1.362(8)
C1 N5 1.370(8)
N2 C3 1.384(8)
N2 C6 1.472(8)
C3 C4 1.332(10)
C3 H3A 0.9500
C4 N5 1.375(9)
C4 H4A 0.9500
N5 C10 1.501(9)
C6 C9 1.497(10)
C6 C7 1.523(10)
C6 C8 1.532(11)
C7 H7A 0.9900
C7 H7B 0.9900
C8 H8A 0.9800
C8 H8B 0.9800
C8 H8C 0.9800
C9 H9A 0.9800
C9 H9B 0.9800
C9 H9C 0.9800
C10 C11 1.509(11)
C10 C13 1.532(10)
C10 C12 1.540(10)
C11 H11A 0.9800
C11 H11B 0.9800
C11 H11C 0.9800
C12 H12A 0.9800
C12 H12B 0.9800
C12 H12C 0.9800
C13 H13A 0.9800
C13 H13B 0.9800
C13 H13C 0.9800
C21 N22 1.330(9)
C21 N25 1.354(9)
N22 C23 1.380(8)
N22 C26 1.481(8)
C23 C24 1.345(10)
C23 H23A 0.9500
C24 N25 1.396(9)
C24 H24A 0.9500
N25 C30 1.491(10)
C26 C28 1.513(11)
C26 C29 1.513(10)
C26 C27 1.577(10)
C27 H27A 0.9900
C27 H27B 0.9900
C28 H28A 0.9800
C28 H28B 0.9800
C28 H28C 0.9800
C29 H29A 0.9800
C29 H29B 0.9800
C29 H29C 0.9800
C30 C33 1.496(10)
C30 C32 1.514(11)
C30 C31 1.524(11)
C31 H31A 0.9800
C31 H31B 0.9800
C31 H31C 0.9800
C32 H32A 0.9800
C32 H32B 0.9800
C32 H32C 0.9800
C33 H33A 0.9800
C33 H33B 0.9800
C33 H33C 0.9800
P1 F5 1.551(6)
P1 F2 1.557(6)
P1 F6 1.559(7)
P1 F3 1.567(7)
P1 F4 1.588(6)
P1 F1 1.596(6)

loop_
_geom_hbond_atom_site_label_D
_geom_hbond_atom_site_label_H
_geom_hbond_atom_site_label_A
_geom_hbond_distance_DH
_geom_hbond_distance_HA
_geom_hbond_distance_DA
_geom_hbond_angle_DHA
N1 H1B F3 0.9800(11) 2.106(17) 3.074(10) 169(6)
N1 H1B F1 0.9800(11) 2.52(7) 3.058(8) 115(5)

loop_
_geom_torsion_atom_site_label_1
_geom_torsion_atom_site_label_2
_geom_torsion_atom_site_label_3
_geom_torsion_atom_site_label_4
_geom_torsion
C21 Ir1 C1 N2 -16.7(15)
C27 Ir1 C1 N2 -98.9(5)
C7 Ir1 C1 N2 -9.5(5)
N1 Ir1 C1 N2 171.6(5)
C21 Ir1 C1 N5 159.5(11)
C27 Ir1 C1 N5 77.2(9)
C7 Ir1 C1 N5 166.6(9)
N1 Ir1 C1 N5 -12.2(9)
N5 C1 N2 C3 1.3(8)
Ir1 C1 N2 C3 178.9(4)
N5 C1 N2 C6 172.1(6)
Ir1 C1 N2 C6 -10.2(8)
C1 N2 C3 C4 -1.7(8)
C6 N2 C3 C4 -171.5(7)
N2 C3 C4 N5 1.4(8)
N2 C1 N5 C4 -0.4(8)
Ir1 C1 N5 C4 -176.8(7)
N2 C1 N5 C10 -175.3(6)
Ir1 C1 N5 C10 8.3(12)
C3 C4 N5 C1 -0.6(8)
C3 C4 N5 C10 174.4(6)
C1 N2 C6 C9 151.8(7)
C3 N2 C6 C9 -39.1(10)
C1 N2 C6 C7 30.6(8)
C3 N2 C6 C7 -160.3(7)
C1 N2 C6 C8 -88.5(7)
C3 N2 C6 C8 80.6(8)
N2 C6 C7 Ir1 -36.6(7)
C9 C6 C7 Ir1 -157.3(5)
C8 C6 C7 Ir1 79.6(6)
C21 Ir1 C7 C6 -155.4(5)
C27 Ir1 C7 C6 124.5(5)
C1 Ir1 C7 C6 26.1(5)
N1 Ir1 C7 C6 -171(4)
C1 N5 C10 C11 177.5(7)
C4 N5 C10 C11 3.3(10)
C1 N5 C10 C13 59.8(9)
C4 N5 C10 C13 -114.4(7)
C1 N5 C10 C12 -62.7(9)
C4 N5 C10 C12 123.1(7)
C27 Ir1 C21 N22 6.9(6)
C7 Ir1 C21 N22 -84.3(6)
C1 Ir1 C21 N22 -77.3(15)
N1 Ir1 C21 N22 94.6(6)
C27 Ir1 C21 N25 -179.9(8)
C7 Ir1 C21 N25 88.9(8)
C1 Ir1 C21 N25 95.9(14)
N1 Ir1 C21 N25 -92.1(8)
N25 C21 N22 C23 0.0(8)
Ir1 C21 N22 C23 175.1(5)
N25 C21 N22 C26 -178.6(6)
Ir1 C21 N22 C26 -3.5(8)
C21 N22 C23 C24 -0.1(8)
C26 N22 C23 C24 178.5(6)
N22 C23 C24 N25 0.1(7)
N22 C21 N25 C24 0.0(8)
Ir1 C21 N25 C24 -173.8(6)
N22 C21 N25 C30 172.5(6)
Ir1 C21 N25 C30 -1.3(12)
C23 C24 N25 C21 0.0(8)
C23 C24 N25 C30 -172.7(6)
C21 N22 C26 C28 -124.1(7)
C23 N22 C26 C28 57.5(9)
C21 N22 C26 C29 115.6(7)
C23 N22 C26 C29 -62.8(9)
C21 N22 C26 C27 -3.5(8)
C23 N22 C26 C27 178.0(6)
N22 C26 C27 Ir1 8.8(7)
C28 C26 C27 Ir1 127.4(6)
C29 C26 C27 Ir1 -109.9(6)
C21 Ir1 C27 C26 -8.5(5)
C7 Ir1 C27 C26 80.6(6)
C1 Ir1 C27 C26 159.5(5)
N1 Ir1 C27 C26 -96.0(5)
C21 N25 C30 C33 145.7(8)
C24 N25 C30 C33 -42.9(10)
C21 N25 C30 C32 -92.4(8)
C24 N25 C30 C32 79.0(8)
C21 N25 C30 C31 25.0(10)
C24 N25 C30 C31 -163.6(7)
